data_7710444
loop_
_publ_author_name
'Lahiri, Goutam Kumar'
'Bera, Sudip Kumar'
'Arya, Yogita'
'Jimenez-Aparicio, Reyes'
'Priego, Jose Luis'

_publ_section_title
;
 Bidirectional noninnocence of hinge like deprotonated bis-lawsone on
 selective ruthenium platform. A function of varying ancillary ligands
;
_journal_name_full 'Dalton Transactions'
_journal_paper_doi 10.1039/D2DT01466A
_journal_year 2022
_chemical_formula_moiety 'C60 H40 N8 O6 Ru2, 2(Cl O4)'
_chemical_formula_sum 'C60 H40 Cl2 N8 O14 Ru2'
_chemical_formula_weight 1370.04
_space_group_crystal_system orthorhombic
_space_group_IT_number 60
_space_group_name_Hall '-P 2n 2ab'
_space_group_name_H-M_alt 'P b c n'
_atom_sites_solution_hydrogens geom
_atom_sites_solution_primary dual
_audit_creation_date 2022-04-24
_audit_creation_method
;
Olex2 1.3
(compiled 2020.11.12 svn.r5f609507 for OlexSys, GUI svn.r6408)
;
_audit_update_record
;
2022-04-25 deposited with the CCDC.	2022-06-08 downloaded from the CCDC.
;
_cell_angle_alpha 90
_cell_angle_beta 90
_cell_angle_gamma 90
_cell_formula_units_Z 4
_cell_length_a 18.9906(7)
_cell_length_b 20.0361(9)
_cell_length_c 14.8190(6)
_cell_measurement_reflns_used 3840
_cell_measurement_temperature 293(2)
_cell_measurement_theta_max 22.1420
_cell_measurement_theta_min 2.0150
_cell_volume 5638.6(4)
_computing_cell_refinement 'CrysAlisPro 1.171.40.67a (Rigaku OD, 2019)'
_computing_data_collection 'CrysAlisPro 1.171.40.67a (Rigaku OD, 2019)'
_computing_data_reduction 'CrysAlisPro 1.171.40.67a (Rigaku OD, 2019)'
_computing_molecular_graphics 'Olex2 1.3 (Dolomanov et al., 2009)'
_computing_publication_material 'Olex2 1.3 (Dolomanov et al., 2009)'
_computing_structure_refinement 'SHELXL 2018/3 (Sheldrick, 2015)'
_computing_structure_solution 'SHELXT 2018/2 (Sheldrick, 2018)'
_diffrn_ambient_temperature 293(2)
_diffrn_detector 'CCD plate'
_diffrn_measured_fraction_theta_full 1.000
_diffrn_measured_fraction_theta_max 1.000
_diffrn_measurement_details
;
List of Runs (angles in degrees, time in seconds):

  # Type    Start    End  Width  t~exp~   \w     \q     \k     \f   Frames
#--------------------------------------------------------------------------
  1  \f     39.35 187.85   0.50   16.00  81.90  -8.96  31.50    --   297
  2  \w    -31.91  81.59   0.50   16.00    --   -9.01  49.32 -46.88  227
;
_diffrn_measurement_device 'abstract diffractometer'
_diffrn_measurement_device_type 'Saxi-CrysAlisPro-abstract goniometer imported SAXI images'
_diffrn_measurement_method '\w and \f scans'
_diffrn_orient_matrix_type 'CrysAlisPro convention (1999,Acta A55,543-557)'
_diffrn_orient_matrix_UB_11 -0.0414678000
_diffrn_orient_matrix_UB_12 -0.0033334000
_diffrn_orient_matrix_UB_13 0.0174411000
_diffrn_orient_matrix_UB_21 -0.0020174000
_diffrn_orient_matrix_UB_22 -0.0361356000
_diffrn_orient_matrix_UB_23 -0.0088945000
_diffrn_orient_matrix_UB_31 0.0238307000
_diffrn_orient_matrix_UB_32 -0.0089576000
_diffrn_orient_matrix_UB_33 0.0294574000
_diffrn_radiation_monochromator graphite
_diffrn_radiation_probe x-ray
_diffrn_radiation_type 'Mo K\a'
_diffrn_radiation_wavelength 0.71073
_diffrn_reflns_av_R_equivalents 0.1047
_diffrn_reflns_av_unetI/netI 0.0632
_diffrn_reflns_Laue_measured_fraction_full 1.000
_diffrn_reflns_Laue_measured_fraction_max 1.000
_diffrn_reflns_limit_h_max 22
_diffrn_reflns_limit_h_min -22
_diffrn_reflns_limit_k_max 23
_diffrn_reflns_limit_k_min -23
_diffrn_reflns_limit_l_max 17
_diffrn_reflns_limit_l_min -17
_diffrn_reflns_number 36529
_diffrn_reflns_point_group_measured_fraction_full 1.000
_diffrn_reflns_point_group_measured_fraction_max 1.000
_diffrn_reflns_theta_full 25.000
_diffrn_reflns_theta_max 25.000
_diffrn_reflns_theta_min 2.018
_diffrn_source 'fine-focus sealed X-ray tube'
_diffrn_source_type 'Enhance (Mo) X-ray Source'
_exptl_absorpt_coefficient_mu 0.707
_exptl_absorpt_correction_T_max 1.00000
_exptl_absorpt_correction_T_min 0.75457
_exptl_absorpt_correction_type multi-scan
_exptl_absorpt_process_details
;
CrysAlisPro 1.171.40.67a (Rigaku Oxford Diffraction, 2019)
Empirical absorption correction using spherical harmonics,
 implemented in SCALE3 ABSPACK scaling algorithm.
;
_exptl_crystal_colour 'metallic bluish blue'
_exptl_crystal_colour_lustre metallic
_exptl_crystal_colour_modifier bluish
_exptl_crystal_colour_primary blue
_exptl_crystal_density_diffrn 1.614
_exptl_crystal_description block
_exptl_crystal_F_000 2760
_exptl_crystal_size_max 0.288
_exptl_crystal_size_mid 0.198
_exptl_crystal_size_min 0.155
_refine_diff_density_max 1.140
_refine_diff_density_min -0.786
_refine_diff_density_rms 0.118
_refine_ls_extinction_method none
_refine_ls_goodness_of_fit_ref 1.070
_refine_ls_hydrogen_treatment constr
_refine_ls_matrix_type full
_refine_ls_number_parameters 388
_refine_ls_number_reflns 4969
_refine_ls_number_restraints 0
_refine_ls_restrained_S_all 1.070
_refine_ls_R_factor_all 0.1114
_refine_ls_R_factor_gt 0.0843
_refine_ls_shift/su_max 0.000
_refine_ls_shift/su_mean 0.000
_refine_ls_structure_factor_coef Fsqd
_refine_ls_weighting_details 'w=1/[\s^2^(Fo^2^)+(0.0624P)^2^+45.6721P] where P=(Fo^2^+2Fc^2^)/3'
_refine_ls_weighting_scheme calc
_refine_ls_wR_factor_gt 0.1834
_refine_ls_wR_factor_ref 0.1985
_reflns_Friedel_coverage 0.000
_reflns_number_gt 3696
_reflns_number_total 4969
_reflns_threshold_expression 'I > 2\s(I)'
_cod_data_source_file d2dt01466a2.cif
_cod_data_source_block '[1](ClO4)2'
_cod_database_code 7710444
_shelx_shelxl_version_number 2018/3
_shelx_space_group_comment
;
The symmetry employed for this shelxl refinement is uniquely defined
by the following loop, which should always be used as a source of
symmetry information in preference to the above space-group names.
They are only intended as comments.
;
_shelx_estimated_absorpt_t_max 0.898
_shelx_estimated_absorpt_t_min 0.822
_reflns_odcompleteness_completeness 84.98
_reflns_odcompleteness_iscentric 1
_reflns_odcompleteness_theta 32.27
_olex2_refinement_description
;
1. Fixed Uiso
 At 1.2 times of:
  All C(H) groups
2.a Aromatic/amide H refined with riding coordinates:
 C27(H27), C30(H30), C3(H3), C11(H11), C2(H2), C29(H29), C14(H14), C28(H28),
 C1(H1), C12(H12), C10(H10), C13(H13), C17(H17), C20(H20), C4(H4), C9(H9),
 C7(H7), C19(H19), C18(H18), C8(H8)
;
_smtbx_masks_void_probe_radius 1.2
_smtbx_masks_void_truncation_radius 1.2
_olex2_submission_special_instructions 'No special instructions were received'
_oxdiff_exptl_absorpt_empirical_details
;
Empirical correction (ABSPACK) includes:
- Absorption correction using spherical harmonics
- Frame scaling
;
_oxdiff_exptl_absorpt_empirical_full_max 1.375
_oxdiff_exptl_absorpt_empirical_full_min 0.830

loop_
_space_group_symop_operation_xyz
'x, y, z'
'-x+1/2, -y+1/2, z+1/2'
'-x, y, -z+1/2'
'x+1/2, -y+1/2, -z'
'-x, -y, -z'
'x-1/2, y-1/2, -z-1/2'
'x, -y, z-1/2'
'-x-1/2, y-1/2, z'

loop_
_atom_site_label
_atom_site_type_symbol
_atom_site_fract_x
_atom_site_fract_y
_atom_site_fract_z
_atom_site_U_iso_or_equiv
_atom_site_adp_type
_atom_site_occupancy
_atom_site_site_symmetry_order
_atom_site_calc_flag
_atom_site_refinement_flags_posn
_atom_site_refinement_flags_adp
_atom_site_refinement_flags_occupancy
_atom_site_disorder_assembly
_atom_site_disorder_group
Ru1 Ru 0.67315(3) 0.27669(3) 0.61142(4) 0.0377(2) Uani 1 1 d . . . . .
O2 O 0.6010(3) 0.3210(3) 0.6969(3) 0.0365(13) Uani 1 1 d . . . . .
O3 O 0.4025(3) 0.4596(3) 0.6881(4) 0.0380(13) Uani 1 1 d . . . . .
O1 O 0.6059(3) 0.3244(3) 0.5217(3) 0.0382(13) Uani 1 1 d . . . . .
C23 C 0.4497(4) 0.4275(3) 0.6514(5) 0.0261(15) Uani 1 1 d . . . . .
N2 N 0.7358(3) 0.3585(4) 0.6061(5) 0.0440(17) Uani 1 1 d . . . . .
N3 N 0.6166(3) 0.1919(4) 0.6171(5) 0.0457(18) Uani 1 1 d . . . . .
C22 C 0.5017(3) 0.3906(3) 0.7005(4) 0.0218(15) Uani 1 1 d . . . . .
N1 N 0.7450(3) 0.2461(4) 0.5212(4) 0.0382(16) Uani 1 1 d . . . . .
N4 N 0.7272(3) 0.2254(4) 0.7058(5) 0.0422(17) Uani 1 1 d . . . . .
C25 C 0.5039(4) 0.3908(4) 0.5054(5) 0.0297(16) Uani 1 1 d . . . . .
C21 C 0.5527(4) 0.3552(4) 0.6576(5) 0.0288(16) Uani 1 1 d . . . . .
C24 C 0.4523(4) 0.4265(4) 0.5497(5) 0.0313(17) Uani 1 1 d . . . . .
C26 C 0.5560(4) 0.3558(4) 0.5574(5) 0.0328(17) Uani 1 1 d . . . . .
C27 C 0.5047(4) 0.3895(5) 0.4116(5) 0.047(2) Uani 1 1 d . . . . .
H27 H 0.539906 0.366002 0.381666 0.056 Uiso 1 1 calc R U . . .
C30 C 0.4019(4) 0.4608(4) 0.4999(6) 0.042(2) Uani 1 1 d . . . . .
H30 H 0.366758 0.484591 0.529410 0.050 Uiso 1 1 calc R U . . .
C3 C 0.8495(5) 0.2160(5) 0.3981(6) 0.056(3) Uani 1 1 d . . . . .
H3 H 0.884229 0.205659 0.356125 0.067 Uiso 1 1 calc R U . . .
C11 C 0.7857(5) 0.2461(4) 0.7469(6) 0.047(2) Uani 1 1 d . . . . .
H11 H 0.803260 0.288146 0.732881 0.057 Uiso 1 1 calc R U . . .
C2 C 0.8003(5) 0.1707(5) 0.4200(6) 0.055(2) Uani 1 1 d . . . . .
H2 H 0.801183 0.128550 0.393866 0.066 Uiso 1 1 calc R U . . .
C6 C 0.7874(5) 0.3569(5) 0.5424(6) 0.052(2) Uani 1 1 d . . . . .
C29 C 0.4039(5) 0.4596(5) 0.4072(6) 0.049(2) Uani 1 1 d . . . . .
H29 H 0.371199 0.484026 0.374189 0.059 Uiso 1 1 calc R U . . .
C14 C 0.7396(6) 0.1244(5) 0.7902(7) 0.061(3) Uani 1 1 d . . . . .
H14 H 0.722767 0.082072 0.804128 0.073 Uiso 1 1 calc R U . . .
C5 C 0.7944(5) 0.2911(5) 0.4981(6) 0.046(2) Uani 1 1 d . . . . .
C16 C 0.6381(5) 0.1463(5) 0.6811(7) 0.053(2) Uani 1 1 d . . . . .
C28 C 0.4544(5) 0.4222(5) 0.3627(6) 0.053(2) Uani 1 1 d . . . . .
H28 H 0.454079 0.419422 0.300093 0.064 Uiso 1 1 calc R U . . .
C1 C 0.7485(5) 0.1869(5) 0.4815(6) 0.053(2) Uani 1 1 d . . . . .
H1 H 0.714667 0.154976 0.495619 0.063 Uiso 1 1 calc R U . . .
C12 C 0.8212(5) 0.2082(6) 0.8088(7) 0.061(3) Uani 1 1 d . . . . .
H12 H 0.861184 0.225145 0.836766 0.073 Uiso 1 1 calc R U . . .
C15 C 0.7026(5) 0.1651(5) 0.7275(6) 0.046(2) Uani 1 1 d . . . . .
C10 C 0.7260(5) 0.4150(5) 0.6523(7) 0.056(2) Uani 1 1 d . . . . .
H10 H 0.692736 0.415842 0.698417 0.067 Uiso 1 1 calc R U . . .
C13 C 0.7986(5) 0.1470(6) 0.8293(7) 0.066(3) Uani 1 1 d . . . . .
H13 H 0.823277 0.120539 0.869907 0.079 Uiso 1 1 calc R U . . .
C17 C 0.6010(6) 0.0877(5) 0.6976(8) 0.068(3) Uani 1 1 d . . . . .
H17 H 0.614638 0.058750 0.743407 0.081 Uiso 1 1 calc R U . . .
C20 C 0.5613(5) 0.1764(5) 0.5690(8) 0.063(3) Uani 1 1 d . . . . .
H20 H 0.546607 0.206185 0.524669 0.076 Uiso 1 1 calc R U . . .
C4 C 0.8479(5) 0.2774(5) 0.4381(6) 0.054(2) Uani 1 1 d . . . . .
H4 H 0.882094 0.309170 0.425114 0.065 Uiso 1 1 calc R U . . .
C9 C 0.7640(6) 0.4726(6) 0.6334(8) 0.075(3) Uani 1 1 d . . . . .
H9 H 0.756230 0.511574 0.666078 0.090 Uiso 1 1 calc R U . . .
C7 C 0.8266(5) 0.4137(5) 0.5201(9) 0.073(3) Uani 1 1 d . . . . .
H7 H 0.860949 0.411997 0.475429 0.088 Uiso 1 1 calc R U . . .
C19 C 0.5226(5) 0.1168(6) 0.5808(9) 0.080(4) Uani 1 1 d . . . . .
H19 H 0.483505 0.107381 0.545280 0.096 Uiso 1 1 calc R U . . .
C18 C 0.5444(6) 0.0742(6) 0.6452(9) 0.079(3) Uani 1 1 d . . . . .
H18 H 0.519946 0.034450 0.653952 0.095 Uiso 1 1 calc R U . . .
C8 C 0.8135(6) 0.4710(6) 0.5652(9) 0.082(4) Uani 1 1 d . . . . .
H8 H 0.837949 0.509619 0.550065 0.099 Uiso 1 1 calc R U . . .
Cl1 Cl 0.6295(2) -0.06519(19) 0.8492(3) 0.1105(13) Uani 1 1 d . . . . .
O4 O 0.6992(6) -0.0356(6) 0.8567(9) 0.149(5) Uani 1 1 d . . . . .
O7 O 0.6017(11) -0.0679(9) 0.7571(11) 0.268(11) Uani 1 1 d . . . . .
O6 O 0.6253(7) -0.1307(5) 0.8797(11) 0.182(6) Uani 1 1 d . . . . .
O5 O 0.5873(8) -0.0237(8) 0.8971(13) 0.244(10) Uani 1 1 d . . . . .

loop_
_atom_site_aniso_label
_atom_site_aniso_U_11
_atom_site_aniso_U_22
_atom_site_aniso_U_33
_atom_site_aniso_U_23
_atom_site_aniso_U_13
_atom_site_aniso_U_12
Ru1 0.0317(4) 0.0518(4) 0.0294(4) -0.0036(3) 0.0021(3) 0.0142(3)
O2 0.031(3) 0.058(3) 0.021(3) 0.002(2) 0.000(2) 0.017(3)
O3 0.034(3) 0.044(3) 0.036(3) -0.003(3) 0.002(2) 0.010(3)
O1 0.034(3) 0.057(3) 0.023(3) -0.002(2) 0.002(2) 0.014(3)
C23 0.029(4) 0.020(3) 0.030(4) 0.000(3) 0.003(3) 0.000(3)
N2 0.032(4) 0.063(5) 0.037(4) -0.013(4) 0.001(3) 0.009(3)
N3 0.033(4) 0.063(5) 0.041(4) -0.009(4) 0.000(3) 0.014(3)
C22 0.014(3) 0.027(4) 0.024(4) 0.004(3) 0.001(3) 0.000(3)
N1 0.034(4) 0.048(4) 0.033(4) 0.002(3) 0.004(3) 0.011(3)
N4 0.031(4) 0.056(5) 0.039(4) -0.009(4) 0.006(3) 0.010(3)
C25 0.033(4) 0.038(4) 0.018(4) 0.007(3) 0.001(3) 0.002(3)
C21 0.028(4) 0.037(4) 0.022(4) 0.006(3) 0.004(3) 0.002(3)
C24 0.030(4) 0.038(4) 0.026(4) 0.007(3) -0.002(3) -0.002(3)
C26 0.026(4) 0.049(5) 0.023(4) -0.002(4) 0.007(3) 0.000(4)
C27 0.037(5) 0.078(6) 0.026(4) 0.005(4) 0.001(4) 0.007(5)
C30 0.032(4) 0.053(5) 0.041(5) 0.012(4) -0.001(4) 0.008(4)
C3 0.062(6) 0.072(7) 0.035(5) -0.001(5) 0.009(4) 0.032(5)
C11 0.045(5) 0.045(5) 0.053(5) -0.003(4) 0.006(4) 0.014(4)
C2 0.061(6) 0.058(6) 0.045(5) -0.008(5) 0.001(5) 0.025(5)
C6 0.042(5) 0.063(6) 0.051(6) -0.006(5) 0.000(4) 0.014(5)
C29 0.051(5) 0.060(6) 0.036(5) 0.021(4) -0.012(4) 0.000(5)
C14 0.083(8) 0.049(6) 0.051(6) 0.008(5) 0.016(6) 0.018(5)
C5 0.042(5) 0.062(6) 0.034(5) -0.001(4) -0.003(4) 0.016(4)
C16 0.054(6) 0.055(6) 0.052(6) 0.000(5) 0.016(5) 0.010(5)
C28 0.051(6) 0.077(7) 0.031(5) 0.015(5) -0.009(4) 0.007(5)
C1 0.053(6) 0.061(6) 0.043(5) -0.013(5) 0.003(4) 0.016(5)
C12 0.041(5) 0.089(8) 0.053(6) 0.009(5) -0.008(5) 0.018(5)
C15 0.048(5) 0.053(6) 0.038(5) -0.006(4) 0.004(4) 0.008(4)
C10 0.050(6) 0.062(6) 0.055(6) -0.017(5) -0.002(5) 0.003(5)
C13 0.051(6) 0.095(9) 0.052(6) -0.002(6) -0.013(5) 0.024(6)
C17 0.061(7) 0.066(7) 0.076(8) 0.003(6) 0.008(6) -0.002(6)
C20 0.052(6) 0.063(6) 0.074(7) -0.011(6) -0.008(5) 0.006(5)
C4 0.042(5) 0.074(7) 0.047(5) -0.003(5) 0.005(4) 0.008(5)
C9 0.067(7) 0.067(7) 0.092(9) -0.032(6) 0.009(6) -0.010(6)
C7 0.052(6) 0.064(7) 0.104(9) -0.020(6) 0.012(6) -0.012(6)
C19 0.039(6) 0.094(9) 0.106(10) -0.016(8) -0.007(6) 0.009(6)
C18 0.062(7) 0.061(7) 0.114(10) -0.009(7) 0.016(7) -0.005(6)
C8 0.062(7) 0.073(8) 0.112(10) -0.019(7) 0.011(7) -0.014(6)
Cl1 0.130(3) 0.090(3) 0.112(3) 0.039(2) 0.014(3) 0.016(2)
O4 0.124(9) 0.138(10) 0.184(12) 0.007(9) -0.009(9) -0.041(8)
O7 0.35(2) 0.32(2) 0.141(12) 0.121(14) -0.126(14) -0.137(19)
O6 0.172(12) 0.090(7) 0.283(18) 0.067(9) -0.084(12) 0.001(8)
O5 0.161(12) 0.213(15) 0.36(2) -0.133(16) -0.092(14) 0.133(12)

loop_
_atom_type_symbol
_atom_type_description
_atom_type_scat_dispersion_real
_atom_type_scat_dispersion_imag
_atom_type_scat_source
C C 0.0033 0.0016 'International Tables Vol C Tables 4.2.6.8 and 6.1.1.4'
H H 0.0000 0.0000 'International Tables Vol C Tables 4.2.6.8 and 6.1.1.4'
Cl Cl 0.1484 0.1585 'International Tables Vol C Tables 4.2.6.8 and 6.1.1.4'
N N 0.0061 0.0033 'International Tables Vol C Tables 4.2.6.8 and 6.1.1.4'
O O 0.0106 0.0060 'International Tables Vol C Tables 4.2.6.8 and 6.1.1.4'
Ru Ru -1.2594 0.8363 'International Tables Vol C Tables 4.2.6.8 and 6.1.1.4'

loop_
_geom_angle_atom_site_label_1
_geom_angle_atom_site_label_2
_geom_angle_atom_site_label_3
_geom_angle
_geom_angle_site_symmetry_1
_geom_angle_site_symmetry_3
_geom_angle_publ_flag
O2 Ru1 O1 77.69(18) . . ?
N2 Ru1 O2 93.8(2) . . ?
N2 Ru1 O1 87.9(2) . . ?
N3 Ru1 O2 89.1(2) . . ?
N3 Ru1 O1 95.0(3) . . ?
N3 Ru1 N2 176.3(3) . . ?
N3 Ru1 N4 79.2(3) . . ?
N1 Ru1 O2 172.2(3) . . ?
N1 Ru1 O1 97.6(2) . . ?
N1 Ru1 N2 79.7(3) . . ?
N1 Ru1 N3 97.6(3) . . ?
N1 Ru1 N4 87.7(3) . . ?
N4 Ru1 O2 97.5(2) . . ?
N4 Ru1 O1 172.6(2) . . ?
N4 Ru1 N2 98.0(3) . . ?
C21 O2 Ru1 115.1(4) . . ?
C26 O1 Ru1 115.1(5) . . ?
O3 C23 C22 123.1(7) . . ?
O3 C23 C24 118.2(6) . . ?
C22 C23 C24 118.6(6) . . ?
C6 N2 Ru1 115.5(6) . . ?
C10 N2 Ru1 125.6(6) . . ?
C10 N2 C6 118.4(8) . . ?
C16 N3 Ru1 115.5(6) . . ?
C20 N3 Ru1 127.3(7) . . ?
C20 N3 C16 117.1(9) . . ?
C23 C22 C22 118.5(6) . 3_656 ?
C21 C22 C23 121.5(6) . . ?
C21 C22 C22 119.9(6) . 3_656 ?
C5 N1 Ru1 116.0(6) . . ?
C1 N1 Ru1 127.1(6) . . ?
C1 N1 C5 116.9(7) . . ?
C11 N4 Ru1 125.7(6) . . ?
C11 N4 C15 117.5(8) . . ?
C15 N4 Ru1 116.8(6) . . ?
C24 C25 C26 119.2(6) . . ?
C24 C25 C27 119.5(7) . . ?
C27 C25 C26 121.3(7) . . ?
O2 C21 C22 125.1(6) . . ?
O2 C21 C26 115.3(6) . . ?
C22 C21 C26 119.6(6) . . ?
C25 C24 C23 120.3(6) . . ?
C25 C24 C30 119.5(7) . . ?
C30 C24 C23 120.2(7) . . ?
O1 C26 C25 122.6(7) . . ?
O1 C26 C21 116.7(7) . . ?
C25 C26 C21 120.7(6) . . ?
C25 C27 H27 119.6 . . ?
C28 C27 C25 120.9(8) . . ?
C28 C27 H27 119.6 . . ?
C24 C30 H30 119.9 . . ?
C29 C30 C24 120.2(8) . . ?
C29 C30 H30 119.9 . . ?
C2 C3 H3 120.4 . . ?
C2 C3 C4 119.2(9) . . ?
C4 C3 H3 120.4 . . ?
N4 C11 H11 118.5 . . ?
N4 C11 C12 123.0(9) . . ?
C12 C11 H11 118.5 . . ?
C3 C2 H2 120.1 . . ?
C3 C2 C1 119.9(9) . . ?
C1 C2 H2 120.1 . . ?
N2 C6 C5 113.2(8) . . ?
N2 C6 C7 121.8(9) . . ?
C7 C6 C5 125.0(9) . . ?
C30 C29 H29 119.9 . . ?
C30 C29 C28 120.3(8) . . ?
C28 C29 H29 119.9 . . ?
C15 C14 H14 119.9 . . ?
C13 C14 H14 119.9 . . ?
C13 C14 C15 120.1(10) . . ?
N1 C5 C6 115.0(8) . . ?
N1 C5 C4 122.9(9) . . ?
C4 C5 C6 122.1(9) . . ?
N3 C16 C15 113.7(8) . . ?
N3 C16 C17 122.1(10) . . ?
C17 C16 C15 124.2(9) . . ?
C27 C28 C29 119.5(8) . . ?
C27 C28 H28 120.3 . . ?
C29 C28 H28 120.3 . . ?
N1 C1 C2 122.6(10) . . ?
N1 C1 H1 118.7 . . ?
C2 C1 H1 118.7 . . ?
C11 C12 H12 119.9 . . ?
C13 C12 C11 120.3(10) . . ?
C13 C12 H12 119.9 . . ?
N4 C15 C14 120.2(9) . . ?
N4 C15 C16 114.6(8) . . ?
C14 C15 C16 125.2(9) . . ?
N2 C10 H10 119.1 . . ?
N2 C10 C9 121.8(9) . . ?
C9 C10 H10 119.1 . . ?
C14 C13 H13 120.6 . . ?
C12 C13 C14 118.8(10) . . ?
C12 C13 H13 120.6 . . ?
C16 C17 H17 121.0 . . ?
C18 C17 C16 118.1(11) . . ?
C18 C17 H17 121.0 . . ?
N3 C20 H20 118.3 . . ?
N3 C20 C19 123.4(11) . . ?
C19 C20 H20 118.3 . . ?
C3 C4 C5 118.5(10) . . ?
C3 C4 H4 120.8 . . ?
C5 C4 H4 120.8 . . ?
C10 C9 H9 120.6 . . ?
C8 C9 C10 118.8(10) . . ?
C8 C9 H9 120.6 . . ?
C6 C7 H7 120.8 . . ?
C8 C7 C6 118.5(11) . . ?
C8 C7 H7 120.8 . . ?
C20 C19 H19 121.1 . . ?
C18 C19 C20 117.7(11) . . ?
C18 C19 H19 121.1 . . ?
C17 C18 H18 119.2 . . ?
C19 C18 C17 121.5(11) . . ?
C19 C18 H18 119.2 . . ?
C9 C8 H8 119.8 . . ?
C7 C8 C9 120.5(11) . . ?
C7 C8 H8 119.8 . . ?
O4 Cl1 O7 114.4(9) . . ?
O6 Cl1 O4 114.4(8) . . ?
O6 Cl1 O7 104.3(10) . . ?
O5 Cl1 O4 104.4(9) . . ?
O5 Cl1 O7 107.3(12) . . ?
O5 Cl1 O6 112.0(12) . . ?

loop_
_geom_bond_atom_site_label_1
_geom_bond_atom_site_label_2
_geom_bond_distance
_geom_bond_site_symmetry_2
_geom_bond_publ_flag
Ru1 O2 2.067(5) . ?
Ru1 O1 2.077(5) . ?
Ru1 N2 2.027(7) . ?
Ru1 N3 2.012(8) . ?
Ru1 N1 2.007(6) . ?
Ru1 N4 2.016(7) . ?
O2 C21 1.284(8) . ?
O3 C23 1.231(8) . ?
O1 C26 1.254(8) . ?
C23 C22 1.433(9) . ?
C23 C24 1.507(10) . ?
N2 C6 1.361(11) . ?
N2 C10 1.338(11) . ?
N3 C16 1.377(11) . ?
N3 C20 1.308(11) . ?
C22 C22 1.468(13) 3_656 ?
C22 C21 1.358(9) . ?
N1 C5 1.346(11) . ?
N1 C1 1.325(11) . ?
N4 C11 1.334(11) . ?
N4 C15 1.335(11) . ?
C25 C24 1.381(10) . ?
C25 C26 1.437(10) . ?
C25 C27 1.391(10) . ?
C21 C26 1.487(10) . ?
C24 C30 1.389(10) . ?
C27 H27 0.9300 . ?
C27 C28 1.366(11) . ?
C30 H30 0.9300 . ?
C30 C29 1.375(11) . ?
C3 H3 0.9300 . ?
C3 C2 1.341(14) . ?
C3 C4 1.366(13) . ?
C11 H11 0.9300 . ?
C11 C12 1.368(12) . ?
C2 H2 0.9300 . ?
C2 C1 1.379(12) . ?
C6 C5 1.477(12) . ?
C6 C7 1.399(14) . ?
C29 H29 0.9300 . ?
C29 C28 1.383(13) . ?
C14 H14 0.9300 . ?
C14 C15 1.422(12) . ?
C14 C13 1.340(14) . ?
C5 C4 1.378(12) . ?
C16 C15 1.454(13) . ?
C16 C17 1.391(13) . ?
C28 H28 0.9300 . ?
C1 H1 0.9300 . ?
C12 H12 0.9300 . ?
C12 C13 1.333(15) . ?
C10 H10 0.9300 . ?
C10 C9 1.390(14) . ?
C13 H13 0.9300 . ?
C17 H17 0.9300 . ?
C17 C18 1.354(15) . ?
C20 H20 0.9300 . ?
C20 C19 1.412(15) . ?
C4 H4 0.9300 . ?
C9 H9 0.9300 . ?
C9 C8 1.381(15) . ?
C7 H7 0.9300 . ?
C7 C8 1.352(15) . ?
C19 H19 0.9300 . ?
C19 C18 1.347(16) . ?
C18 H18 0.9300 . ?
C8 H8 0.9300 . ?
Cl1 O4 1.454(11) . ?
Cl1 O7 1.464(14) . ?
Cl1 O6 1.390(10) . ?
Cl1 O5 1.355(13) . ?

loop_
_geom_torsion_atom_site_label_1
_geom_torsion_atom_site_label_2
_geom_torsion_atom_site_label_3
_geom_torsion_atom_site_label_4
_geom_torsion
_geom_torsion_site_symmetry_1
_geom_torsion_site_symmetry_2
_geom_torsion_site_symmetry_3
_geom_torsion_site_symmetry_4
_geom_torsion_publ_flag
Ru1 O2 C21 C22 -177.3(6) . . . . ?
Ru1 O2 C21 C26 1.3(8) . . . . ?
Ru1 O1 C26 C25 -179.0(6) . . . . ?
Ru1 O1 C26 C21 0.8(9) . . . . ?
Ru1 N2 C6 C5 -8.6(10) . . . . ?
Ru1 N2 C6 C7 168.7(8) . . . . ?
Ru1 N2 C10 C9 -168.6(8) . . . . ?
Ru1 N3 C16 C15 -5.7(9) . . . . ?
Ru1 N3 C16 C17 175.0(7) . . . . ?
Ru1 N3 C20 C19 -176.7(8) . . . . ?
Ru1 N1 C5 C6 -0.7(9) . . . . ?
Ru1 N1 C5 C4 179.0(7) . . . . ?
Ru1 N1 C1 C2 180.0(6) . . . . ?
Ru1 N4 C11 C12 -178.2(7) . . . . ?
Ru1 N4 C15 C14 176.9(6) . . . . ?
Ru1 N4 C15 C16 -2.0(9) . . . . ?
O2 C21 C26 O1 -1.4(10) . . . . ?
O2 C21 C26 C25 178.4(7) . . . . ?
O3 C23 C22 C22 0.5(9) . . . 3_656 ?
O3 C23 C22 C21 179.4(7) . . . . ?
O3 C23 C24 C25 -179.5(7) . . . . ?
O3 C23 C24 C30 -0.6(11) . . . . ?
C23 C22 C21 O2 180.0(7) . . . . ?
C23 C22 C21 C26 1.4(10) . . . . ?
C23 C24 C30 C29 -179.5(8) . . . . ?
N2 C6 C5 N1 6.1(11) . . . . ?
N2 C6 C5 C4 -173.7(8) . . . . ?
N2 C6 C7 C8 1.6(17) . . . . ?
N2 C10 C9 C8 -0.3(17) . . . . ?
N3 C16 C15 N4 5.0(11) . . . . ?
N3 C16 C15 C14 -173.9(8) . . . . ?
N3 C16 C17 C18 3.8(15) . . . . ?
N3 C20 C19 C18 0.1(17) . . . . ?
C22 C23 C24 C25 -0.1(10) . . . . ?
C22 C23 C24 C30 178.8(7) . . . . ?
C22 C22 C21 O2 -1.1(10) 3_656 . . . ?
C22 C22 C21 C26 -179.6(6) 3_656 . . . ?
C22 C21 C26 O1 177.3(7) . . . . ?
C22 C21 C26 C25 -3.0(11) . . . . ?
N1 C5 C4 C3 2.1(13) . . . . ?
N4 C11 C12 C13 1.5(15) . . . . ?
C25 C24 C30 C29 -0.6(12) . . . . ?
C25 C27 C28 C29 2.9(14) . . . . ?
C24 C23 C22 C22 -178.9(5) . . . 3_656 ?
C24 C23 C22 C21 0.0(10) . . . . ?
C24 C25 C26 O1 -177.3(7) . . . . ?
C24 C25 C26 C21 2.9(11) . . . . ?
C24 C25 C27 C28 -1.1(13) . . . . ?
C24 C30 C29 C28 2.5(14) . . . . ?
C26 C25 C24 C23 -1.4(11) . . . . ?
C26 C25 C24 C30 179.6(7) . . . . ?
C26 C25 C27 C28 179.2(8) . . . . ?
C27 C25 C24 C23 178.8(7) . . . . ?
C27 C25 C24 C30 -0.1(11) . . . . ?
C27 C25 C26 O1 2.4(12) . . . . ?
C27 C25 C26 C21 -177.3(8) . . . . ?
C30 C29 C28 C27 -3.6(14) . . . . ?
C3 C2 C1 N1 -0.4(14) . . . . ?
C11 N4 C15 C14 -1.9(12) . . . . ?
C11 N4 C15 C16 179.2(7) . . . . ?
C11 C12 C13 C14 -2.0(16) . . . . ?
C2 C3 C4 C5 -1.6(14) . . . . ?
C6 N2 C10 C9 3.8(14) . . . . ?
C6 C5 C4 C3 -178.1(8) . . . . ?
C6 C7 C8 C9 2.0(19) . . . . ?
C5 N1 C1 C2 0.8(12) . . . . ?
C5 C6 C7 C8 178.6(10) . . . . ?
C16 N3 C20 C19 1.3(14) . . . . ?
C16 C17 C18 C19 -2.3(17) . . . . ?
C1 N1 C5 C6 178.6(7) . . . . ?
C1 N1 C5 C4 -1.6(12) . . . . ?
C15 N4 C11 C12 0.6(12) . . . . ?
C15 C14 C13 C12 0.6(15) . . . . ?
C15 C16 C17 C18 -175.5(9) . . . . ?
C10 N2 C6 C5 178.2(8) . . . . ?
C10 N2 C6 C7 -4.4(14) . . . . ?
C10 C9 C8 C7 -2.6(19) . . . . ?
C13 C14 C15 N4 1.4(13) . . . . ?
C13 C14 C15 C16 -179.8(9) . . . . ?
C17 C16 C15 N4 -175.7(9) . . . . ?
C17 C16 C15 C14 5.5(15) . . . . ?
C20 N3 C16 C15 176.1(8) . . . . ?
C20 N3 C16 C17 -3.2(13) . . . . ?
C20 C19 C18 C17 0.5(18) . . . . ?
C4 C3 C2 C1 0.8(14) . . . . ?
C7 C6 C5 N1 -171.1(9) . . . . ?
C7 C6 C5 C4 9.1(15) . . . . ?

loop_
_smtbx_masks_void_nr
_smtbx_masks_void_average_x
_smtbx_masks_void_average_y
_smtbx_masks_void_average_z
_smtbx_masks_void_volume
_smtbx_masks_void_count_electrons
_smtbx_masks_void_content
1 0.000 0.284 0.750 120.1 39.5 ?
2 0.000 0.283 0.250 14.9 0.0 ?
3 0.000 0.716 0.250 120.1 39.3 ?
4 0.000 0.717 0.750 14.9 0.0 ?
5 0.500 0.216 0.250 120.1 39.1 ?
6 0.500 0.784 0.750 120.1 39.3 ?
7 0.500 0.217 0.750 14.9 0.0 ?
8 0.500 0.783 0.250 14.9 0.0 ?
